data_2207319
loop_
_publ_author_name
'Makino, Takashi'
'Mizuguchi, Jin'

_publ_section_title
;
 Diaquabis(3,5-di-<i>tert</i>-butyl-2-hydroxybenzoato-\k<i>O</i>^1^)zinc(II)
 dimethylacetamide trisolvate
;
_journal_coeditor_code OB6576
_journal_issue 11
_journal_name_full 'Acta Crystallographica Section E'
_journal_page_first m2220
_journal_page_last m2222
_journal_paper_doi 10.1107/S1600536805029119
_journal_volume 61
_journal_year 2005
_chemical_formula_iupac '[Zn (C15 H21 O3)2 (H2 O)2], 3C4 H9 N O'
_chemical_formula_moiety 'C30 H46 O8 Zn, 3C4 H9 N O'
_chemical_formula_sum 'C42 H73 N3 O11 Zn'
_chemical_formula_weight 861.43
_chemical_name_systematic
;
Diaquabis(3,5-di-tert-butyl-2-hydroxybenzoato-\kO^1^)
zinc(II) dimethylacetamide trisolvate
;
_space_group_IT_number 36
_symmetry_cell_setting orthorhombic
_symmetry_space_group_name_Hall 'C 2c -2'
_symmetry_space_group_name_H-M 'C m c 21'
_atom_sites_solution_hydrogens geom
_atom_sites_solution_primary direct
_atom_sites_solution_secondary difmap
_cell_angle_alpha 90.0000
_cell_angle_beta 90.0000
_cell_angle_gamma 90.0000
_cell_formula_units_Z 8
_cell_length_a 32.673(4)
_cell_length_b 11.7393(16)
_cell_length_c 23.932(3)
_cell_measurement_reflns_used 25809
_cell_measurement_temperature 93.1
_cell_measurement_theta_max 68.3
_cell_measurement_theta_min 3.0
_cell_volume 9179(2)
_computing_cell_refinement PROCESS-AUTO
_computing_data_collection 'PROCESS-AUTO (Rigaku, 1998)'
_computing_data_reduction
;
TEXSAN (Molecular Structure Corporation, 2001)
;
_computing_molecular_graphics 'ORTEPIII (Burnett & Johnson, 1996)'
_computing_publication_material
;
CrystalStructure (Rigaku/MSC, 2004)
;
_computing_structure_refinement 'SHELXL97 (Sheldrick, 1997)'
_computing_structure_solution 'SHELXS97 (Sheldrick, 1997)'
_diffrn_detector_area_resol_mean 10.00
_diffrn_measured_fraction_theta_full 0.981
_diffrn_measured_fraction_theta_max 0.981
_diffrn_measurement_device_type 'Rigaku R-AXIS RAPID'
_diffrn_measurement_method '48 frames, \D = 15\%'
_diffrn_radiation_type 'Cu K\a'
_diffrn_radiation_wavelength 1.54187
_diffrn_reflns_av_R_equivalents 0.051
_diffrn_reflns_limit_h_max 38
_diffrn_reflns_limit_h_min -39
_diffrn_reflns_limit_k_max 13
_diffrn_reflns_limit_k_min -13
_diffrn_reflns_limit_l_max 28
_diffrn_reflns_limit_l_min -28
_diffrn_reflns_number 41349
_diffrn_reflns_theta_full 68.25
_diffrn_reflns_theta_max 68.25
_exptl_absorpt_coefficient_mu 1.218
_exptl_absorpt_correction_T_max 0.884
_exptl_absorpt_correction_T_min 0.689
_exptl_absorpt_correction_type multi-scan
_exptl_absorpt_process_details '(ABSCOR; Higashi, 1995)'
_exptl_crystal_colour colorless
_exptl_crystal_density_diffrn 1.247
_exptl_crystal_density_method 'not measured'
_exptl_crystal_description platelet
_exptl_crystal_F_000 3712.0
_exptl_crystal_size_max 0.40
_exptl_crystal_size_mid 0.30
_exptl_crystal_size_min 0.10
_refine_diff_density_max 0.904
_refine_diff_density_min -0.455
_refine_ls_abs_structure_details '(Flack, 1983), 3955 Friedel pairs'
_refine_ls_abs_structure_Flack 0.19(3)
_refine_ls_extinction_method none
_refine_ls_goodness_of_fit_ref 0.955
_refine_ls_hydrogen_treatment constr
_refine_ls_matrix_type full
_refine_ls_number_parameters 557
_refine_ls_number_reflns 8355
_refine_ls_number_restraints 1
_refine_ls_restrained_S_all 0.955
_refine_ls_R_factor_all 0.0627
_refine_ls_R_factor_gt 0.0537
_refine_ls_shift/su_max 0.004
_refine_ls_shift/su_mean 0.000
_refine_ls_structure_factor_coef Fsqd
_refine_ls_weighting_details 'calc w=1/[\s^2^(Fo^2^)+(0.1000P)^2^] where P=(Fo^2^+2Fc^2^)/3'
_refine_ls_weighting_scheme calc
_refine_ls_wR_factor_gt 0.1449
_refine_ls_wR_factor_ref 0.1488
_reflns_number_gt 6593
_reflns_number_total 8355
_reflns_threshold_expression F^2^>2\s(F^2^)
_cod_data_source_file ob6576.cif
_cod_data_source_block I
_cod_original_formula_sum 'C42 H73 N3 O11 Zn '
_cod_database_code 2207319
_cod_database_fobs_code 2207319

loop_
_symmetry_equiv_pos_site_id
_symmetry_equiv_pos_as_xyz
1 +X,+Y,+Z
2 -X,+Y,+Z
3 +X,-Y,1/2+Z
4 -X,-Y,1/2+Z
5 1/2+X,1/2+Y,+Z
6 1/2-X,1/2+Y,+Z
7 1/2+X,1/2-Y,1/2+Z
8 1/2-X,1/2-Y,1/2+Z

loop_
_atom_site_label
_atom_site_fract_x
_atom_site_fract_y
_atom_site_fract_z
_atom_site_U_iso_or_equiv
_atom_site_adp_type
_atom_site_calc_flag
_atom_site_refinement_flags
_atom_site_occupancy
_atom_site_type_symbol
ZN1 0.0000 0.99490(10) 0.31060(10) 0.0320(10) Uani d S 1.00 Zn
ZN2 0.0000 0.47940(10) 0.13300(10) 0.0300(10) Uani d S 1.00 Zn
O1 0.04622(9) 0.9293(2) 0.35093(12) 0.0354(7) Uani d . 1.00 O
O2 0.08467(9) 1.0369(2) 0.29625(12) 0.0325(7) Uani d . 1.00 O
O3 0.16112(9) 1.0200(2) 0.29898(12) 0.0327(7) Uani d . 1.00 O
O4 0.0000 1.1633(3) 0.3114(2) 0.0350(10) Uani d S 1.00 O
O5 0.0000 0.9456(5) 0.2323(2) 0.045(2) Uani d S 1.00 O
O6 0.04584(9) 0.5725(2) 0.10821(13) 0.0339(7) Uani d . 1.00 O
O7 0.08404(9) 0.4602(2) 0.16055(12) 0.0378(8) Uani d . 1.00 O
O8 0.16030(10) 0.4789(2) 0.15927(12) 0.0336(7) Uani d . 1.00 O
O9 0.0000 0.4255(4) 0.2111(2) 0.0310(10) Uani d S 1.00 O
O10 0.0000 0.3469(4) 0.0814(2) 0.050(2) Uani d S 1.00 O
O11 0.0000 0.8754(4) 0.5788(2) 0.054(2) Uani d S 1.00 O
O12 0.07014(13) 0.8725(4) 0.1829(2) 0.0868(15) Uani d . 1.00 O
O13 0.05774(10) 0.2922(2) 0.26096(12) 0.0363(7) Uani d . 1.00 O
O14 0.0000 0.3962(5) -0.0239(2) 0.159(5) Uani d S 1.00 O
N1 0.0000 1.0402(7) 0.5339(3) 0.064(2) Uani d S 1.00 N
N2 0.1011(2) 0.7350(5) 0.2327(2) 0.0820(18) Uani d . 1.00 N
N3A 0.12158(17) 0.2563(5) 0.2336(2) 0.029630(15) Uiso d P 0.60 N
N3B 0.1041(3) 0.2241(8) 0.2063(4) 0.03589(3) Uiso d P 0.40 N
N4 0.0000 0.4710(10) -0.1054(4) 0.082(3) Uani d S 1.00 N
C1 0.08113(12) 0.9631(4) 0.33333(18) 0.0286(9) Uani d . 1.00 C
C2 0.11818(13) 0.9079(3) 0.35826(17) 0.0259(9) Uani d . 1.00 C
C3 0.15723(13) 0.9408(3) 0.33929(17) 0.0273(9) Uani d . 1.00 C
C4 0.19238(13) 0.8887(3) 0.36290(16) 0.0256(9) Uani d . 1.00 C
C5 0.18613(13) 0.8030(3) 0.40276(18) 0.0297(9) Uani d . 1.00 C
C6 0.14764(14) 0.7675(3) 0.42154(17) 0.0283(9) Uani d . 1.00 C
C7 0.11395(14) 0.8221(3) 0.39812(17) 0.0287(10) Uani d . 1.00 C
C8 0.23590(14) 0.9205(3) 0.3427(2) 0.0325(10) Uani d . 1.00 C
C9 0.24290(13) 1.0498(3) 0.3442(2) 0.0326(10) Uani d . 1.00 C
C10 0.26879(14) 0.8652(4) 0.3794(2) 0.0372(11) Uani d . 1.00 C
C11 0.24162(13) 0.8762(3) 0.28242(18) 0.0342(10) Uani d . 1.00 C
C12 0.14218(14) 0.6736(3) 0.46439(19) 0.0342(10) Uani d . 1.00 C
C13 0.1231(2) 0.7201(5) 0.5172(2) 0.0599(16) Uani d . 1.00 C
C14 0.18199(17) 0.6187(4) 0.4817(2) 0.0510(14) Uani d . 1.00 C
C15 0.1158(2) 0.5789(4) 0.4392(2) 0.071(2) Uani d . 1.00 C
C16 0.08039(13) 0.5382(3) 0.1254(2) 0.0301(10) Uani d . 1.00 C
C17 0.11753(12) 0.5950(3) 0.10210(17) 0.0261(8) Uani d . 1.00 C
C18 0.15705(12) 0.5597(3) 0.11990(17) 0.0262(9) Uani d . 1.00 C
C19 0.19214(13) 0.6113(3) 0.09743(16) 0.0261(9) Uani d . 1.00 C
C20 0.18679(12) 0.6970(3) 0.05703(18) 0.0274(8) Uani d . 1.00 C
C21 0.14765(13) 0.7339(3) 0.03920(16) 0.0266(9) Uani d . 1.00 C
C22 0.11336(13) 0.6802(3) 0.06157(18) 0.0291(9) Uani d . 1.00 C
C23 0.23531(12) 0.5765(3) 0.11715(17) 0.0263(9) Uani d . 1.00 C
C24 0.24107(13) 0.6143(4) 0.17777(19) 0.0362(10) Uani d . 1.00 C
C25 0.26941(13) 0.6331(3) 0.0812(2) 0.0337(10) Uani d . 1.00 C
C26 0.24217(13) 0.4476(3) 0.1126(2) 0.0356(11) Uani d . 1.00 C
C27 0.14222(14) 0.8288(3) -0.00504(17) 0.0328(10) Uani d . 1.00 C
C28 0.11674(16) 0.9237(3) 0.0185(2) 0.0459(12) Uani d . 1.00 C
C29 0.18360(16) 0.8808(4) -0.0229(2) 0.0458(12) Uani d . 1.00 C
C30 0.12179(17) 0.7776(4) -0.05677(19) 0.0435(12) Uani d . 1.00 C
C31 0.0000 0.9334(8) 0.5364(4) 0.058(2) Uani d S 1.00 C
C32 0.0000 0.8709(8) 0.4774(3) 0.070(3) Uani d S 1.00 C
C33 0.0000 1.1030(7) 0.5871(4) 0.067(3) Uani d S 1.00 C
C34 0.0000 1.1067(9) 0.4812(5) 0.111(5) Uani d S 1.00 C
C35 0.10277(18) 0.8294(6) 0.1973(2) 0.0621(17) Uani d . 1.00 C
C36 0.14168(18) 0.8656(5) 0.1784(2) 0.0644(16) Uani d . 1.00 C
C37 0.0599(3) 0.6996(8) 0.2485(4) 0.164(5) Uani d . 1.00 C
C38 0.1390(2) 0.6872(5) 0.2560(2) 0.073(2) Uani d . 1.00 C
C39A 0.08180(18) 0.2467(6) 0.2258(3) 0.025720(15) Uiso d P 0.60 C
C39B 0.0945(3) 0.2821(10) 0.2534(5) 0.03516(3) Uiso d P 0.40 C
C40 0.06725(17) 0.1809(4) 0.1741(2) 0.0483(13) Uani d . 1.00 C
C41 0.13389(18) 0.3184(4) 0.2860(2) 0.0529(14) Uani d . 1.00 C
C42 0.14965(16) 0.2045(4) 0.1909(2) 0.0528(15) Uani d . 1.00 C
C43 0.0000 0.4787(8) -0.0527(4) 0.060(2) Uani d S 1.00 C
C44 0.0000 0.5921(8) -0.0274(5) 0.093(4) Uani d S 1.00 C
C45 0.0000 0.3663(14) -0.1295(5) 0.117(6) Uani d S 1.00 C
C46 0.0000 0.5627(19) -0.1404(6) 0.291(18) Uani d S 1.00 C
H5 0.2096 0.7666 0.4180 0.036 Uiso c . 1.00 H
H7 0.0873 0.8003 0.4097 0.034 Uiso c . 1.00 H
H20 0.2104 0.7315 0.0411 0.033 Uiso c . 1.00 H
H22 0.0868 0.7016 0.0492 0.035 Uiso c . 1.00 H
H3O 0.1320 1.0345 0.2914 0.062 Uiso d . 1.00 H
H5O 0.0223 0.9032 0.2162 0.062 Uiso d . 1.00 H
H9O 0.0229 0.3878 0.2246 0.062 Uiso d . 1.00 H
H9A 0.2695 1.0669 0.3295 0.0391 Uiso c R 1.00 H
H9B 0.2224 1.0870 0.3220 0.0391 Uiso c R 1.00 H
H9C 0.2411 1.0762 0.3821 0.0391 Uiso c R 1.00 H
H10A 0.2679 0.7840 0.3748 0.0446 Uiso c R 1.00 H
H10B 0.2953 0.8930 0.3686 0.0446 Uiso c R 1.00 H
H10C 0.2638 0.8841 0.4179 0.0446 Uiso c R 1.00 H
H11A 0.2378 0.7952 0.2818 0.0410 Uiso c R 1.00 H
H11B 0.2219 0.9117 0.2583 0.0410 Uiso c R 1.00 H
H11C 0.2687 0.8943 0.2697 0.0410 Uiso c R 1.00 H
H13A 0.1197 0.6594 0.5437 0.0719 Uiso c R 1.00 H
H13B 0.1407 0.7774 0.5329 0.0719 Uiso c R 1.00 H
H13C 0.0969 0.7529 0.5087 0.0719 Uiso c R 1.00 H
H14A 0.1765 0.5561 0.5063 0.0612 Uiso c R 1.00 H
H14B 0.1961 0.5915 0.4492 0.0612 Uiso c R 1.00 H
H14C 0.1987 0.6738 0.5006 0.0612 Uiso c R 1.00 H
H15A 0.1295 0.5473 0.4073 0.0849 Uiso c R 1.00 H
H15B 0.0899 0.6098 0.4279 0.0849 Uiso c R 1.00 H
H15C 0.1115 0.5203 0.4666 0.0849 Uiso c R 1.00 H
H24A 0.2679 0.5933 0.1903 0.0435 Uiso c R 1.00 H
H24B 0.2380 0.6955 0.1802 0.0435 Uiso c R 1.00 H
H24C 0.2209 0.5781 0.2009 0.0435 Uiso c R 1.00 H
H25A 0.2957 0.6046 0.0926 0.0404 Uiso c R 1.00 H
H25B 0.2650 0.6153 0.0425 0.0404 Uiso c R 1.00 H
H25C 0.2686 0.7141 0.0863 0.0404 Uiso c R 1.00 H
H26A 0.2369 0.4233 0.0750 0.0427 Uiso c R 1.00 H
H26B 0.2700 0.4300 0.1223 0.0427 Uiso c R 1.00 H
H26C 0.2240 0.4088 0.1377 0.0427 Uiso c R 1.00 H
H28A 0.1134 0.9820 -0.0092 0.0550 Uiso c R 1.00 H
H28B 0.1302 0.9552 0.0507 0.0550 Uiso c R 1.00 H
H28C 0.0904 0.8947 0.0292 0.0550 Uiso c R 1.00 H
H29A 0.1789 0.9407 -0.0495 0.0550 Uiso c R 1.00 H
H29B 0.1973 0.9113 0.0093 0.0550 Uiso c R 1.00 H
H29C 0.2003 0.8229 -0.0396 0.0550 Uiso c R 1.00 H
H30A 0.0951 0.7501 -0.0471 0.0521 Uiso c R 1.00 H
H30B 0.1381 0.7157 -0.0706 0.0521 Uiso c R 1.00 H
H30C 0.1194 0.8350 -0.0852 0.0521 Uiso c R 1.00 H
H33A -0.0156 1.0615 0.6143 0.0807 Uiso c PR 0.50 H
H33B -0.0120 1.1768 0.5816 0.0807 Uiso c PR 0.50 H
H33C 0.0276 1.1117 0.6001 0.0807 Uiso c PR 0.50 H
H36A 0.1567 0.8978 0.2091 0.0773 Uiso c R 1.00 H
H36B 0.1383 0.9220 0.1497 0.0773 Uiso c R 1.00 H
H36C 0.1564 0.8016 0.1636 0.0773 Uiso c R 1.00 H
H37A 0.0522 0.7366 0.2827 0.1971 Uiso c R 1.00 H
H37B 0.0410 0.7204 0.2195 0.1971 Uiso c R 1.00 H
H37C 0.0593 0.6185 0.2537 0.1971 Uiso c R 1.00 H
H38A 0.1410 0.6081 0.2461 0.0871 Uiso c R 1.00 H
H38B 0.1387 0.6946 0.2959 0.0871 Uiso c R 1.00 H
H38C 0.1621 0.7276 0.2411 0.0871 Uiso c R 1.00 H
H32A 0.0000 0.7899 0.4830 0.084 Uiso c SR 1.00 H
H32B 0.0242 0.8914 0.4571 0.084 Uiso c R 1.00 H
H34A 0.0000 1.1866 0.4898 0.133 Uiso c SR 1.00 H
H34B -0.0242 1.0892 0.4602 0.133 Uiso c R 1.00 H
H40AA 0.0640 0.1027 0.1833 0.058 Uiso c P 0.60 H
H40AB 0.0869 0.1884 0.1451 0.058 Uiso c P 0.60 H
H40AC 0.0418 0.2109 0.1618 0.058 Uiso c P 0.60 H
H41AA 0.1364 0.3974 0.2783 0.064 Uiso c P 0.60 H
H41AB 0.1594 0.2897 0.2989 0.064 Uiso c P 0.60 H
H41AC 0.1136 0.3071 0.3140 0.064 Uiso c P 0.60 H
H42AA 0.1556 0.1280 0.2011 0.063 Uiso c P 0.60 H
H42AB 0.1744 0.2470 0.1893 0.063 Uiso c P 0.60 H
H42AC 0.1368 0.2056 0.1554 0.063 Uiso c P 0.60 H
H40BA 0.0602 0.1068 0.1869 0.058 Uiso c P 0.40 H
H40BB 0.0737 0.1779 0.1354 0.058 Uiso c P 0.40 H
H40BC 0.0448 0.2310 0.1798 0.058 Uiso c P 0.40 H
H41BA 0.1422 0.3921 0.2742 0.064 Uiso c P 0.40 H
H41BB 0.1552 0.2653 0.2788 0.064 Uiso c P 0.40 H
H41BC 0.1282 0.3198 0.3250 0.064 Uiso c P 0.40 H
H42BA 0.1591 0.2658 0.1685 0.063 Uiso c P 0.40 H
H42BB 0.1522 0.1351 0.1708 0.063 Uiso c P 0.40 H
H42BC 0.1655 0.2005 0.2241 0.063 Uiso c P 0.40 H
H44A 0.0277 0.6150(7) -0.0198(11) 0.1121 Uiso c PR 0.50 H
H44B -0.0124 0.6454(18) -0.0527(8) 0.1121 Uiso c PR 0.50 H
H44C -0.0153 0.5903(10) 0.0069(5) 0.1121 Uiso c PR 0.50 H
H45A 0.0277 0.3413 -0.1348 0.1405 Uiso c PR 0.50 H
H45B -0.0136 0.3701 -0.1649 0.1405 Uiso c PR 0.50 H
H45C -0.0141 0.3134 -0.1056 0.1405 Uiso c PR 0.50 H
H46A -0.0274 0.5839 -0.1486 0.350 Uiso c P 0.50 H
H46B 0.0137 0.5433 -0.1741 0.350 Uiso c P 0.50 H
H46C 0.0137 0.6246 -0.1230 0.350 Uiso c P 0.50 H

loop_
_atom_site_aniso_label
_atom_site_aniso_U_11
_atom_site_aniso_U_22
_atom_site_aniso_U_33
_atom_site_aniso_U_12
_atom_site_aniso_U_13
_atom_site_aniso_U_23
ZN1 0.0307(4) 0.0355(4) 0.0312(4) 0.0000 0.0000 0.0114(3)
ZN2 0.0290(4) 0.0332(4) 0.0291(4) 0.0000 0.0000 0.0059(4)
O1 0.0325(18) 0.0376(18) 0.0360(17) 0.0018(14) 0.0006(14) 0.0057(14)
O2 0.0329(17) 0.0330(16) 0.0317(17) 0.0024(13) -0.0014(13) 0.0104(13)
O3 0.0370(18) 0.0295(16) 0.0315(18) 0.0001(13) -0.0019(13) 0.0043(13)
O4 0.034(2) 0.034(2) 0.037(2) 0.0000 0.0000 0.006(2)
O5 0.032(2) 0.061(3) 0.044(2) 0.0000 0.0000 -0.008(2)
O6 0.0264(16) 0.0330(16) 0.0422(17) -0.0014(12) 0.0010(13) 0.0095(14)
O7 0.0402(19) 0.0316(18) 0.0418(19) -0.0017(14) 0.0078(15) 0.0100(14)
O8 0.0387(18) 0.0285(16) 0.0335(16) -0.0016(14) -0.0013(13) 0.0078(13)
O9 0.026(2) 0.040(2) 0.026(2) 0.0000 0.0000 0.0107(18)
O10 0.078(3) 0.040(2) 0.032(2) 0.0000 0.0000 -0.004(2)
O11 0.087(4) 0.048(3) 0.027(2) 0.0000 0.0000 0.017(2)
O12 0.073(3) 0.117(4) 0.070(3) 0.034(2) -0.012(2) -0.029(2)
O13 0.0355(16) 0.0338(16) 0.0397(16) 0.0042(13) 0.0076(14) 0.0111(13)
O14 0.395(16) 0.041(4) 0.041(3) 0.0000 0.0000 0.009(3)
N1 0.052(4) 0.074(5) 0.068(5) 0.0000 0.0000 0.010(4)
N2 0.105(4) 0.080(4) 0.061(3) -0.012(3) 0.033(3) -0.036(3)
N4 0.095(7) 0.107(8) 0.043(4) 0.0000 0.0000 0.001(4)
C1 0.032(2) 0.026(2) 0.027(2) 0.0026(18) 0.0015(18) -0.0042(18)
C2 0.032(2) 0.024(2) 0.0225(19) -0.0029(17) -0.0038(17) -0.0024(16)
C3 0.038(2) 0.023(2) 0.0203(19) -0.0020(17) -0.0009(17) -0.0008(16)
C4 0.030(2) 0.026(2) 0.021(2) 0.0005(17) -0.0024(17) -0.0062(16)
C5 0.036(2) 0.027(2) 0.026(2) 0.0021(19) 0.0004(19) -0.0047(18)
C6 0.037(2) 0.025(2) 0.024(2) 0.0023(18) -0.0026(18) -0.0026(17)
C7 0.038(2) 0.028(2) 0.020(2) -0.003(2) -0.0049(18) 0.0006(17)
C8 0.038(2) 0.022(2) 0.037(2) 0.0016(18) -0.001(2) -0.0026(19)
C9 0.034(2) 0.025(2) 0.039(2) -0.0007(18) 0.001(2) -0.0026(18)
C10 0.036(2) 0.033(2) 0.042(2) 0.001(2) -0.001(2) -0.0063(19)
C11 0.037(2) 0.034(2) 0.032(2) -0.001(2) 0.006(2) -0.0017(19)
C12 0.036(2) 0.033(2) 0.034(2) 0.0017(19) -0.006(2) 0.0024(19)
C13 0.089(4) 0.049(3) 0.042(2) 0.010(3) 0.017(3) 0.014(2)
C14 0.053(3) 0.053(3) 0.047(3) 0.009(2) 0.004(2) 0.023(2)
C15 0.099(5) 0.042(3) 0.071(4) -0.017(3) -0.027(3) 0.024(3)
C16 0.038(2) 0.024(2) 0.028(2) 0.0002(18) 0.001(2) -0.0015(18)
C17 0.030(2) 0.026(2) 0.0215(18) -0.0027(17) 0.0018(17) -0.0019(16)
C18 0.034(2) 0.020(2) 0.025(2) -0.0023(16) 0.0000(17) -0.0019(15)
C19 0.034(2) 0.022(2) 0.023(2) 0.0028(17) 0.0001(17) -0.0037(15)
C20 0.037(2) 0.0218(19) 0.0234(18) 0.0022(17) 0.001(2) -0.0037(18)
C21 0.037(2) 0.021(2) 0.0213(18) -0.0039(17) 0.0007(17) -0.0004(16)
C22 0.039(2) 0.025(2) 0.0236(19) -0.0005(17) 0.0010(19) -0.0031(18)
C23 0.026(2) 0.025(2) 0.027(2) -0.0015(16) 0.0007(17) -0.0018(16)
C24 0.038(2) 0.040(2) 0.031(2) -0.004(2) -0.004(2) 0.002(2)
C25 0.032(2) 0.030(2) 0.039(2) -0.003(2) -0.001(2) 0.0010(19)
C26 0.033(2) 0.027(2) 0.047(2) 0.0039(18) 0.001(2) 0.0010(19)
C27 0.044(2) 0.031(2) 0.023(2) 0.0009(19) 0.0015(19) 0.0035(17)
C28 0.059(3) 0.037(2) 0.042(2) 0.012(2) 0.010(2) 0.012(2)
C29 0.053(3) 0.040(2) 0.045(2) -0.004(2) 0.003(2) 0.020(2)
C30 0.060(3) 0.044(2) 0.027(2) -0.004(2) -0.004(2) 0.014(2)
C31 0.035(4) 0.063(5) 0.077(6) 0.0000 0.0000 0.019(4)
C32 0.106(8) 0.067(6) 0.036(4) 0.0000 0.0000 0.017(4)
C33 0.076(6) 0.056(5) 0.070(6) 0.0000 0.0000 0.000(4)
C34 0.147(11) 0.078(8) 0.107(9) 0.0000 0.0000 0.059(7)
C35 0.047(3) 0.087(4) 0.052(3) 0.014(3) -0.003(2) -0.037(3)
C36 0.078(4) 0.067(4) 0.049(3) 0.002(3) 0.005(3) -0.020(3)
C37 0.169(9) 0.180(10) 0.144(8) -0.112(8) 0.106(7) -0.125(8)
C38 0.109(5) 0.056(4) 0.053(3) 0.026(3) 0.004(3) -0.002(3)
C40 0.065(3) 0.043(3) 0.037(2) -0.008(2) -0.021(2) -0.006(2)
C41 0.062(3) 0.054(3) 0.043(2) -0.021(2) -0.021(2) 0.009(2)
C42 0.051(3) 0.035(2) 0.072(3) 0.012(2) 0.034(2) 0.019(2)
C43 0.083(6) 0.059(5) 0.038(4) 0.0000 0.0000 0.017(4)
C44 0.090(8) 0.075(7) 0.116(10) 0.0000 0.0000 0.034(7)
C45 0.070(7) 0.25(2) 0.027(4) 0.0000 0.0000 0.018(7)
C46 0.65(5) 0.166(18) 0.054(8) 0.0000 0.0000 0.067(11)

loop_
_atom_type_symbol
_atom_type_description
_atom_type_scat_dispersion_real
_atom_type_scat_dispersion_imag
_atom_type_scat_source
C C 0.018 0.009
;
International Tables for Crystallography
(1992, Vol. C, Tables 4.2.6.8 and 6.1.1.4)
;
H H 0.000 0.000
;
International Tables for Crystallography
(1992, Vol. C, Table 6.1.1.4)
;
O O 0.049 0.032
;
International Tables for Crystallography
(1992, Vol. C, Tables 4.2.6.8 and 6.1.1.4)
;
Zn Zn -1.549 0.678
;
International Tables for Crystallography
(1992, Vol. C, Tables 4.2.6.8 and 6.1.1.4)
;
N N 0.031 0.018
;
International Tables for Crystallography
(1992, Vol. C, Tables 4.2.6.8 and 6.1.1.4)
;

loop_
_geom_angle_atom_site_label_1
_geom_angle_atom_site_label_2
_geom_angle_atom_site_label_3
_geom_angle_site_symmetry_1
_geom_angle_site_symmetry_3
_geom_angle
_geom_angle_publ_flag
O1 ZN1 O1 . 2_555 101.47(13) yes
O1 ZN1 O4 . . 112.96(11) yes
O1 ZN1 O5 . . 110.88(13) yes
O1 ZN1 O4 2_555 . 112.96(11) no
O1 ZN1 O5 2_555 . 110.88(13) no
O4 ZN1 O5 . . 107.7(2) yes
O6 ZN2 O6 . 2_555 100.57(12) yes
O6 ZN2 O9 . . 117.97(11) yes
O6 ZN2 O10 . . 104.46(12) yes
O6 ZN2 O9 2_555 . 117.97(11) no
O6 ZN2 O10 2_555 . 104.46(12) no
O9 ZN2 O10 . . 109.78(18) yes
ZN1 O1 C1 . . 113.9(2) yes
C3 O3 H3O . . 99.2 no
ZN1 O5 H5O . . 122.3 no
ZN1 O5 H5O . 2_555 122.3 no
H5O O5 H5O . 2_555 98.4 no
ZN2 O6 C16 . . 114.1(2) yes
ZN2 O9 H9O . . 118.9 no
ZN2 O9 H9O . 2_555 118.9 no
H9O O9 H9O . 2_555 107.6 no
C31 N1 C33 . . 117.3(8) no
C31 N1 C34 . . 124.5(8) no
C33 N1 C34 . . 118.2(7) no
C35 N2 C37 . . 114.8(6) no
C35 N2 C38 . . 120.0(5) no
C37 N2 C38 . . 124.8(6) no
C39A N3A C41 . . 115.0(5) no
C39A N3A C42 . . 118.1(5) no
C41 N3A C42 . . 126.9(4) no
C39B N3B C40 . . 114.0(8) no
C39B N3B C42 . . 119.7(8) no
C40 N3B C42 . . 126.3(7) no
C43 N4 C45 . . 119.2(10) no
C43 N4 C46 . . 123.8(12) no
C45 N4 C46 . . 117.0(10) no
O1 C1 O2 . . 122.2(3) no
O1 C1 C2 . . 117.1(3) no
O2 C1 C2 . . 120.7(3) no
C1 C2 C3 . . 119.0(3) no
C1 C2 C7 . . 120.3(4) no
C3 C2 C7 . . 120.6(4) no
O3 C3 C2 . . 120.4(3) no
O3 C3 C4 . . 120.4(3) no
C2 C3 C4 . . 119.1(3) no
C3 C4 C5 . . 117.5(4) no
C3 C4 C8 . . 121.0(3) no
C5 C4 C8 . . 121.3(3) no
C4 C5 C6 . . 124.3(4) no
C4 C5 H5 . . 117.9 no
C6 C5 H5 . . 117.9 no
C5 C6 C7 . . 116.4(3) no
C5 C6 C12 . . 122.6(4) no
C7 C6 C12 . . 120.9(4) no
C2 C7 C6 . . 122.0(4) no
C2 C7 H7 . . 119.0 no
C6 C7 H7 . . 119.0 no
C4 C8 C9 . . 111.6(3) no
C4 C8 C10 . . 111.3(3) no
C4 C8 C11 . . 108.8(3) no
C9 C8 C10 . . 107.5(3) no
C9 C8 C11 . . 109.7(3) no
C10 C8 C11 . . 108.0(3) no
C8 C9 H9A . . 109.5 no
C8 C9 H9B . . 109.5 no
C8 C9 H9C . . 109.5 no
H9A C9 H9B . . 109.5 no
H9A C9 H9C . . 109.5 no
H9B C9 H9C . . 109.5 no
C8 C10 H10A . . 109.5 no
C8 C10 H10B . . 109.5 no
C8 C10 H10C . . 109.5 no
H10A C10 H10B . . 109.5 no
H10A C10 H10C . . 109.5 no
H10B C10 H10C . . 109.5 no
C8 C11 H11A . . 109.5 no
C8 C11 H11B . . 109.5 no
C8 C11 H11C . . 109.5 no
H11A C11 H11B . . 109.5 no
H11A C11 H11C . . 109.5 no
H11B C11 H11C . . 109.5 no
C6 C12 C13 . . 110.6(3) no
C6 C12 C14 . . 113.2(4) no
C6 C12 C15 . . 109.1(4) no
C13 C12 C14 . . 106.2(4) no
C13 C12 C15 . . 111.1(4) no
C14 C12 C15 . . 106.5(4) no
C12 C13 H13A . . 109.5 no
C12 C13 H13B . . 109.5 no
C12 C13 H13C . . 109.5 no
H13A C13 H13B . . 109.5 no
H13A C13 H13C . . 109.5 no
H13B C13 H13C . . 109.5 no
C12 C14 H14A . . 109.5 no
C12 C14 H14B . . 109.5 no
C12 C14 H14C . . 109.5 no
H14A C14 H14B . . 109.5 no
H14A C14 H14C . . 109.5 no
H14B C14 H14C . . 109.5 no
C12 C15 H15A . . 109.5 no
C12 C15 H15B . . 109.5 no
C12 C15 H15C . . 109.5 no
H15A C15 H15B . . 109.5 no
H15A C15 H15C . . 109.5 no
H15B C15 H15C . . 109.5 no
O6 C16 O7 . . 122.4(4) no
O6 C16 C17 . . 117.5(3) no
O7 C16 C17 . . 120.1(3) no
C16 C17 C18 . . 119.8(3) no
C16 C17 C22 . . 119.9(3) no
C18 C17 C22 . . 120.3(3) no
O8 C18 C17 . . 119.3(3) no
O8 C18 C19 . . 120.6(3) no
C17 C18 C19 . . 120.1(3) no
C18 C19 C20 . . 118.1(3) no
C18 C19 C23 . . 121.0(3) no
C20 C19 C23 . . 120.9(3) no
C19 C20 C21 . . 122.6(3) no
C19 C20 H20 . . 118.7 no
C21 C20 H20 . . 118.7 no
C20 C21 C22 . . 118.2(3) no
C20 C21 C27 . . 122.0(3) no
C22 C21 C27 . . 119.8(3) no
C17 C22 C21 . . 120.8(4) no
C17 C22 H22 . . 119.6 no
C21 C22 H22 . . 119.6 no
C19 C23 C24 . . 109.0(3) no
C19 C23 C25 . . 111.8(3) no
C19 C23 C26 . . 111.9(3) no
C24 C23 C25 . . 108.2(3) no
C24 C23 C26 . . 109.6(3) no
C25 C23 C26 . . 106.1(3) no
C23 C24 H24A . . 109.5 no
C23 C24 H24B . . 109.5 no
C23 C24 H24C . . 109.5 no
H24A C24 H24B . . 109.5 no
H24A C24 H24C . . 109.5 no
H24B C24 H24C . . 109.5 no
C23 C25 H25A . . 109.5 no
C23 C25 H25B . . 109.5 no
C23 C25 H25C . . 109.5 no
H25A C25 H25B . . 109.5 no
H25A C25 H25C . . 109.5 no
H25B C25 H25C . . 109.5 no
C23 C26 H26A . . 109.5 no
C23 C26 H26B . . 109.5 no
C23 C26 H26C . . 109.5 no
H26A C26 H26B . . 109.5 no
H26A C26 H26C . . 109.5 no
H26B C26 H26C . . 109.5 no
C21 C27 C28 . . 110.0(3) no
C21 C27 C29 . . 112.0(3) no
C21 C27 C30 . . 108.7(3) no
C28 C27 C29 . . 107.2(3) no
C28 C27 C30 . . 110.7(4) no
C29 C27 C30 . . 108.3(3) no
C27 C28 H28A . . 109.5 no
C27 C28 H28B . . 109.5 no
C27 C28 H28C . . 109.5 no
H28A C28 H28B . . 109.5 no
H28A C28 H28C . . 109.5 no
H28B C28 H28C . . 109.5 no
C27 C29 H29A . . 109.5 no
C27 C29 H29B . . 109.5 no
C27 C29 H29C . . 109.5 no
H29A C29 H29B . . 109.5 no
H29A C29 H29C . . 109.5 no
H29B C29 H29C . . 109.5 no
C27 C30 H30A . . 109.5 no
C27 C30 H30B . . 109.5 no
C27 C30 H30C . . 109.5 no
H30A C30 H30B . . 109.5 no
H30A C30 H30C . . 109.5 no
H30B C30 H30C . . 109.5 no
O11 C31 N1 . . 126.6(9) no
O11 C31 C32 . . 118.6(7) no
N1 C31 C32 . . 114.7(8) no
C31 C32 H32A . . 109.5 no
C31 C32 H32A . 2_555 109.5 no
C31 C32 H32B . . 109.5 no
C31 C32 H32B . 2_555 109.5 no
H32A C32 H32B . . 109.5 no
H32A C32 H32B 2_555 2_555 109.5 no
N1 C33 H33A . . 109.5 no
N1 C33 H33A . 2_555 109.5 no
N1 C33 H33B . . 109.5 no
N1 C33 H33B . 2_555 109.5 no
N1 C33 H33C . . 109.5 no
N1 C33 H33C . 2_555 109.5 no
H33A C33 H33B . . 109.5 no
H33A C33 H33C . . 109.5 no
H33A C33 H33B 2_555 2_555 109.5 no
H33A C33 H33C 2_555 2_555 109.5 no
H33B C33 H33C . . 109.5 no
H33B C33 H33C 2_555 2_555 109.5 no
N1 C34 H34A . . 109.5 no
N1 C34 H34A . 2_555 109.5 no
N1 C34 H34B . . 109.5 no
N1 C34 H34B . 2_555 109.5 no
H34A C34 H34B . . 109.5 no
H34A C34 H34B 2_555 2_555 109.5 no
O12 C35 N2 . . 117.6(5) no
O12 C35 C36 . . 124.5(6) no
N2 C35 C36 . . 117.9(5) no
C35 C36 H36A . . 109.5 no
C35 C36 H36B . . 109.5 no
C35 C36 H36C . . 109.5 no
H36A C36 H36B . . 109.5 no
H36A C36 H36C . . 109.5 no
H36B C36 H36C . . 109.5 no
N2 C37 H37A . . 109.5 no
N2 C37 H37B . . 109.5 no
N2 C37 H37C . . 109.5 no
H37A C37 H37B . . 109.5 no
H37A C37 H37C . . 109.5 no
H37B C37 H37C . . 109.5 no
N2 C38 H38A . . 109.5 no
N2 C38 H38B . . 109.5 no
N2 C38 H38C . . 109.5 no
H38A C38 H38B . . 109.5 no
H38A C38 H38C . . 109.5 no
H38B C38 H38C . . 109.5 no
O13 C39A N3A . . 118.7(6) no
O13 C39A C40 . . 123.7(5) no
N3A C39A C40 . . 117.6(6) no
O13 C39B N3B . . 113.7(10) no
O13 C39B C41 . . 135.2(9) no
N3B C39B C41 . . 111.1(9) no
C39A C40 H40AA . . 109.5 no
C39A C40 H40AB . . 109.5 no
C39A C40 H40AC . . 109.5 no
H40AA C40 H40AB . . 109.5 no
H40AA C40 H40AC . . 109.5 no
H40AB C40 H40AC . . 109.5 no
N3A C41 H41AA . . 109.5 no
N3A C41 H41AB . . 109.5 no
N3A C41 H41AC . . 109.5 no
H41AA C41 H41AB . . 109.5 no
H41AA C41 H41AC . . 109.5 no
H41AB C41 H41AC . . 109.5 no
N3A C42 H42AA . . 109.5 no
N3A C42 H42AB . . 109.5 no
N3A C42 H42AC . . 109.5 no
H42AA C42 H42AB . . 109.5 no
H42AA C42 H42AC . . 109.5 no
H42AB C42 H42AC . . 109.5 no
N3B C40 H40BA . . 109.5 no
N3B C40 H40BB . . 109.5 no
N3B C40 H40BC . . 109.5 no
H40BA C40 H40BB . . 109.5 no
H40BA C40 H40BC . . 109.5 no
H40BB C40 H40BC . . 109.5 no
C39B C41 H41BA . . 109.5 no
C39B C41 H41BB . . 109.5 no
C39B C41 H41BC . . 109.5 no
H41BA C41 H41BB . . 109.5 no
H41BA C41 H41BC . . 109.5 no
H41BB C41 H41BC . . 109.5 no
N3B C42 H42BA . . 109.5 no
N3B C42 H42BB . . 109.5 no
N3B C42 H42BC . . 109.5 no
H42BA C42 H42BB . . 109.5 no
H42BA C42 H42BC . . 109.5 no
H42BB C42 H42BC . . 109.5 no
O14 C43 N4 . . 121.3(10) no
O14 C43 C44 . . 120.1(9) no
N4 C43 C44 . . 118.5(9) no
C43 C44 H44A . . 109.5 no
C43 C44 H44A . 2_555 109.5 no
C43 C44 H44B . . 109.5 no
C43 C44 H44B . 2_555 109.5 no
C43 C44 H44C . . 109.5 no
C43 C44 H44C . 2_555 109.5 no
H44A C44 H44B . . 109.5 no
H44A C44 H44C . . 109.5 no
H44A C44 H44B 2_555 2_555 109.5 no
H44A C44 H44C 2_555 2_555 109.5 no
H44B C44 H44C . . 109.5 no
H44B C44 H44C 2_555 2_555 109.5 no
N4 C45 H45A . . 109.5 no
N4 C45 H45A . 2_555 109.5 no
N4 C45 H45B . . 109.5 no
N4 C45 H45B . 2_555 109.5 no
N4 C45 H45C . . 109.5 no
N4 C45 H45C . 2_555 109.5 no
H45A C45 H45B . . 109.5 no
H45A C45 H45C . . 109.5 no
H45A C45 H45B 2_555 2_555 109.5 no
H45A C45 H45C 2_555 2_555 109.5 no
H45B C45 H45C . . 109.5 no
H45B C45 H45C 2_555 2_555 109.5 no
N4 C46 H46A . . 109.5 ?
N4 C46 H46A . 2_555 109.5 no
N4 C46 H46B . . 109.5 no
N4 C46 H46B . 2_555 109.5 no
N4 C46 H46C . . 109.5 no
N4 C46 H46C . 2_555 109.5 no
H46A C46 H46B . . 109.5 no
H46A C46 H46C . . 109.5 no
H46A C46 H46B 2_555 2_555 109.5 no
H46A C46 H46C 2_555 2_555 109.5 no
H46B C46 H46C . . 109.5 no
H46B C46 H46C 2_555 2_555 109.5 no

loop_
_geom_bond_atom_site_label_1
_geom_bond_atom_site_label_2
_geom_bond_site_symmetry_2
_geom_bond_distance
_geom_bond_publ_flag
Zn1 O1 . 1.950(3) yes
Zn1 O1 2_555 1.950(3) no
Zn1 O4 . 1.977(4) yes
Zn1 O5 . 1.961(5) yes
Zn2 O6 . 1.947(3) yes
Zn2 O6 2_555 1.947(3) no
Zn2 O9 . 1.973(5) yes
Zn2 O10 . 1.986(5) yes
O1 C1 . 1.279(5) yes
O2 C1 . 1.246(5) yes
O3 C3 . 1.346(5) yes
O3 H3O . 0.983 no
O5 H5O . 0.962 no
O5 H5O 2_555 0.962 no
O6 C16 . 1.267(5) yes
O7 C16 . 1.250(5) yes
O8 C18 . 1.341(5) yes
O9 H9O . 0.927 no
O9 H9O 2_555 0.927 no
O11 C31 . 1.222(11) no
O12 C35 . 1.229(7) no
O13 C39A . 1.269(7) no
O13 C39B . 1.219(12) no
O14 C43 . 1.188(11) no
N1 C31 . 1.255(12) no
N1 C33 . 1.471(12) no
N1 C34 . 1.483(14) no
N2 C35 . 1.396(9) no
N2 C37 . 1.459(12) no
N2 C38 . 1.469(9) no
N3A C39A . 1.318(8) no
N3A C41 . 1.505(8) no
N3A C42 . 1.502(8) no
N3B C39B . 1.354(15) no
N3B C40 . 1.517(11) no
N3B C42 . 1.550(11) no
N4 C43 . 1.265(14) no
N4 C45 . 1.358(19) no
N4 C46 . 1.36(2) no
C1 C2 . 1.497(6) no
C2 C3 . 1.408(6) no
C2 C7 . 1.394(5) no
C3 C4 . 1.418(6) no
C4 C5 . 1.401(5) no
C4 C8 . 1.548(6) no
C5 C6 . 1.399(6) no
C5 H5 . 0.950 no
C6 C7 . 1.392(6) no
C6 C12 . 1.517(6) no
C7 H7 . 0.950 no
C8 C9 . 1.535(6) no
C8 C10 . 1.533(6) no
C8 C11 . 1.545(6) no
C9 H9A . 0.960 no
C9 H9B . 0.960 no
C9 H9C . 0.960 no
C10 H10A . 0.960 no
C10 H10B . 0.960 no
C10 H10C . 0.960 no
C11 H11A . 0.960 no
C11 H11B . 0.960 no
C11 H11C . 0.960 no
C12 C13 . 1.512(7) no
C12 C14 . 1.509(7) no
C12 C15 . 1.530(7) no
C13 H13A . 0.960 no
C13 H13B . 0.960 no
C13 H13C . 0.960 no
C14 H14A . 0.960 no
C14 H14B . 0.960 no
C14 H14C . 0.960 no
C15 H15A . 0.960 no
C15 H15B . 0.960 no
C15 H15C . 0.960 no
C16 C17 . 1.493(6) no
C17 C18 . 1.421(5) no
C17 C22 . 1.400(5) no
C18 C19 . 1.404(6) no
C19 C20 . 1.407(5) no
C19 C23 . 1.543(6) no
C20 C21 . 1.416(6) no
C20 H20 . 0.950 no
C21 C22 . 1.392(6) no
C21 C27 . 1.547(5) no
C22 H22 . 0.950 no
C23 C24 . 1.529(6) no
C23 C25 . 1.557(6) no
C23 C26 . 1.533(5) no
C24 H24A . 0.960 no
C24 H24B . 0.960 no
C24 H24C . 0.960 no
C25 H25A . 0.960 no
C25 H25B . 0.960 no
C25 H25C . 0.960 no
C26 H26A . 0.960 no
C26 H26B . 0.960 no
C26 H26C . 0.960 no
C27 C28 . 1.501(6) no
C27 C29 . 1.544(7) no
C27 C30 . 1.529(6) no
C28 H28A . 0.960 no
C28 H28B . 0.960 no
C28 H28C . 0.960 no
C29 H29A . 0.960 no
C29 H29B . 0.960 no
C29 H29C . 0.960 no
C30 H30A . 0.960 no
C30 H30B . 0.960 no
C30 H30C . 0.960 no
C31 C32 . 1.591(12) no
C32 H32A . 0.960 no
C32 H32A 2_555 0.960 no
C32 H32B . 0.960 no
C32 H32B 2_555 0.960 no
C33 H33A . 0.960 no
C33 H33A 2_555 0.960 no
C33 H33B . 0.960 no
C33 H33B 2_555 0.960 no
C33 H33C . 0.960 no
C33 H33C 2_555 0.960 no
C34 H34A . 0.960 no
C34 H34A 2_555 0.960 no
C34 H34B . 0.960 no
C34 H34B 2_555 0.960 no
C35 C36 . 1.415(8) no
C36 H36A . 0.960 no
C36 H36B . 0.960 no
C36 H36C . 0.960 no
C37 H37A . 0.960 no
C37 H37B . 0.960 no
C37 H37C . 0.960 no
C38 H38A . 0.960 no
C38 H38B . 0.960 no
C38 H38C . 0.960 no
C39A C40 . 1.535(9) no
C39B C41 . 1.565(13) no
C40 H40AA . 0.950 no
C40 H40AB . 0.950 no
C40 H40AC . 0.950 no
C41 H41AA . 0.950 no
C41 H41AB . 0.950 no
C41 H41AC . 0.950 no
C42 H42AA . 0.950 no
C42 H42AB . 0.950 no
C42 H42AC . 0.950 no
C40 H40BA . 0.950 no
C40 H40BB . 0.950 no
C40 H40BC . 0.950 no
C41 H41BA . 0.950 no
C41 H41BB . 0.950 no
C41 H41BC . 0.950 no
C42 H42BA . 0.950 no
C42 H42BB . 0.950 no
C42 H42BC . 0.950 no
C43 C44 . 1.463(14) no
C44 H44A . 0.960 no
C44 H44A 2_555 0.960 no
C44 H44B . 0.960 no
C44 H44B 2_555 0.960 no
C44 H44C . 0.960 no
C44 H44C 2_555 0.960 no
C45 H45A . 0.960 no
C45 H45A 2_555 0.960 no
C45 H45B . 0.960 no
C45 H45B 2_555 0.960 no
C45 H45C . 0.960 no
C45 H45C 2_555 0.960 no
C46 H46A . 0.950 ?
C46 H46A 55502 0.950 ?
C46 H46B . 0.950 ?
C46 H46B 55502 0.950 ?
C46 H46C . 0.950 ?
C46 H46C 55502 0.950 ?

loop_
_geom_contact_atom_site_label_1
_geom_contact_atom_site_label_2
_geom_contact_distance
_geom_contact_site_symmetry_2
_geom_contact_publ_flag
O4 O13 2.703(4) 1_565 no
O4 O13 2.703(4) 2_565 no
O5 O12 2.717(5) . no
O5 O12 2.717(5) 2_555 no
O9 O13 2.725(4) . no
O9 O13 2.725(4) 2_555 no
O10 O11 2.610(7) 3_564 no
O10 O14 2.585(8) . no
O11 O10 2.610(7) 3_565 no
O12 O5 2.717(5) . no
O13 O4 2.703(4) 1_545 no
O13 O9 2.725(4) . no
O14 O10 2.585(8) . no

loop_
_geom_hbond_atom_site_label_D
_geom_hbond_atom_site_label_H
_geom_hbond_atom_site_label_A
_geom_hbond_distance_DH
_geom_hbond_distance_HA
_geom_hbond_distance_DA
_geom_hbond_angle_DHA
_geom_hbond_publ_flag
O3 H3O O2 0.98 1.55 2.507(4) 163 yes
O5 H5O O12 0.96 1.79 2.717(5) 161 yes
O9 H9O O13 0.93 1.82 2.725(4) 165 yes
